data_1572237
loop_
_publ_author_name
'Cao, Xu-You'
'Xu, Shi-Yin'
'Wu, Ling-Wei'
'Qiu, Yi-Feng'
'Zhang, Hao'
'Si, Li-Ping'
'Wang, Li-Ming'
'Liu, Hai-Yang'

_publ_section_title
;
 Co(iii) corroles with pendant amidophenol and amidopyridine as
 proton-relay arms to facilitate the electrocatalytic hydrogen evolution
 reaction
;
_journal_issue 19
_journal_name_full 'Catalysis Science &amp; Technology'
_journal_page_first 5608
_journal_page_last 5615
_journal_paper_doi 10.1039/D4CY00677A
_journal_volume 14
_journal_year 2024
_chemical_formula_moiety 'C65 H36 Co F10 N4 O2 P'
_chemical_formula_sum 'C65 H36 Co F10 N4 O2 P'
_chemical_formula_weight 1184.88
_space_group_crystal_system monoclinic
_space_group_IT_number 14
_space_group_name_Hall '-P 2ybc'
_space_group_name_H-M_alt 'P 1 21/c 1'
_atom_sites_solution_hydrogens geom
_atom_sites_solution_primary dual
_audit_creation_date 2023-09-28
_audit_creation_method
;
Olex2 1.5-beta
(compiled 2022.04.07 svn.rca3783a0 for OlexSys, GUI svn.r6498)
;
_audit_update_record
;
2024-03-06 deposited with the CCDC.	2024-08-02 downloaded from the CCDC.
;
_cell_angle_alpha 90
_cell_angle_beta 93.3670(10)
_cell_angle_gamma 90
_cell_formula_units_Z 4
_cell_length_a 8.8638(3)
_cell_length_b 27.6166(10)
_cell_length_c 22.2046(8)
_cell_measurement_reflns_used 7947
_cell_measurement_temperature 170
_cell_measurement_theta_max 26.310
_cell_measurement_theta_min 2.396
_cell_volume 5426.0(3)
_computing_cell_refinement 'SAINT V8.40A (Bruker, 2019)'
_computing_data_reduction 'SAINT V8.40A (Bruker, 2019)'
_computing_molecular_graphics 'Olex2 1.5-beta (Dolomanov et al., 2009)'
_computing_publication_material 'Olex2 1.5-beta (Dolomanov et al., 2009)'
_computing_structure_refinement 'SHELXL 2018/3 (Sheldrick, 2015)'
_computing_structure_solution 'SHELXT 2014/5 (Sheldrick, 2014)'
_diffrn_ambient_temperature 170
_diffrn_measured_fraction_theta_full 0.977
_diffrn_measured_fraction_theta_max 0.975
_diffrn_measurement_device_type 'D8 VENTURE'
_diffrn_measurement_method '\f and \w scans'
_diffrn_radiation_type MoK\a
_diffrn_radiation_wavelength 0.71073
_diffrn_reflns_av_R_equivalents 0.0522
_diffrn_reflns_av_unetI/netI 0.0559
_diffrn_reflns_Laue_measured_fraction_full 0.977
_diffrn_reflns_Laue_measured_fraction_max 0.975
_diffrn_reflns_limit_h_max 11
_diffrn_reflns_limit_h_min -9
_diffrn_reflns_limit_k_max 33
_diffrn_reflns_limit_k_min -34
_diffrn_reflns_limit_l_max 27
_diffrn_reflns_limit_l_min -27
_diffrn_reflns_number 32745
_diffrn_reflns_point_group_measured_fraction_full 0.977
_diffrn_reflns_point_group_measured_fraction_max 0.975
_diffrn_reflns_theta_full 25.242
_diffrn_reflns_theta_max 26.398
_diffrn_reflns_theta_min 2.356
_diffrn_source_current 1.4
_diffrn_source_power 0.07
_diffrn_source_voltage 50.0
_diffrn_standards_number 0
_exptl_absorpt_coefficient_mu 0.431
_exptl_absorpt_correction_T_max 0.0151
_exptl_absorpt_correction_T_min 0.0033
_exptl_absorpt_correction_type multi-scan
_exptl_absorpt_process_details
;
SADABS-2016/2 (Bruker,2016/2) was used for absorption correction.
wR2(int) was 0.1323 before and 0.0637 after correction.
The Ratio of minimum to maximum transmission is 0.2185.
The \l/2 correction factor is Not present.
;
_exptl_crystal_colour violet
_exptl_crystal_colour_primary violet
_exptl_crystal_density_diffrn 1.450
_exptl_crystal_description block
_exptl_crystal_F_000 2408
_exptl_crystal_size_max 0.15
_exptl_crystal_size_mid 0.08
_exptl_crystal_size_min 0.05
_platon_squeeze_details
;
TITL 928co_0m_a.res in P2(1)/c
CELL    8.8638   27.6166   22.2046     90.00     93.37     90.00
SPGR P21/c
# Solvent Accessible Volume =       498
# Electrons Found in S.A.V. =        86
# Note: Atoms in Void as Cxxx and Qxxx all others
C101 0.990 0.556 0.210 !       6.80 eA-3
C102 0.170 0.024 0.400 !       6.15 eA-3
C103 0.717 0.588 0.193 !       2.15 eA-3
C104 0.816 0.944 0.672 !       2.08 eA-3
Q105 0.428 0.187 0.805 !       0.73 eA-3
Q106 0.451 0.755 0.365 !       0.70 eA-3
Q107 0.575 0.756 0.460 !       0.70 eA-3
Q108 0.275 0.305 0.360 !       0.68 eA-3
Q109 0.236 0.289 0.337 !       0.64 eA-3
Q110 0.838 0.968 0.117 !       0.62 eA-3
Q111 0.951 0.104 0.945 !       0.62 eA-3
Q112 0.586 0.835 0.392 !       0.62 eA-3
Q113 0.294 0.331 0.546 !       0.56 eA-3
Q114 0.161 0.601 0.771 !       0.56 eA-3
Q115 0.218 0.461 0.698 !       0.55 eA-3
Q116 0.538 0.471 0.708 !       0.54 eA-3
Q117 0.819 0.975 0.231 !       0.54 eA-3
Q118 0.280 0.179 0.274 !       0.53 eA-3
Q119 0.608 0.357 0.493 !       0.53 eA-3
Q120 0.615 0.109 0.797 !       0.53 eA-3
Q121 0.051 0.345 0.235 !       0.53 eA-3
Q122 0.899 0.773 0.059 !       0.52 eA-3
Q123 0.320 0.852 0.640 !       0.52 eA-3
Q124 0.581 0.727 0.658 !       0.50 eA-3
;
_refine_diff_density_max 0.585
_refine_diff_density_min -0.339
_refine_diff_density_rms 0.062
_refine_ls_extinction_method none
_refine_ls_goodness_of_fit_ref 1.053
_refine_ls_hydrogen_treatment constr
_refine_ls_matrix_type full
_refine_ls_number_parameters 750
_refine_ls_number_reflns 10843
_refine_ls_number_restraints 0
_refine_ls_restrained_S_all 1.053
_refine_ls_R_factor_all 0.0911
_refine_ls_R_factor_gt 0.0671
_refine_ls_shift/su_max 0.001
_refine_ls_shift/su_mean 0.000
_refine_ls_structure_factor_coef Fsqd
_refine_ls_weighting_details 'w=1/[\s^2^(Fo^2^)+(0.0821P)^2^+4.8762P] where P=(Fo^2^+2Fc^2^)/3'
_refine_ls_weighting_scheme calc
_refine_ls_wR_factor_gt 0.1758
_refine_ls_wR_factor_ref 0.1928
_reflns_Friedel_coverage 0.000
_reflns_number_gt 7811
_reflns_number_total 10843
_reflns_threshold_expression 'I > 2\s(I)'
_cod_data_source_file d4cy00677a2.cif
_cod_data_source_block 928co_0m_sq
_cod_depositor_comments 'Adding full bibliography for 1572236--1572237.cif.'
_cod_database_code 1572237
_shelx_shelxl_version_number 2018/3
_shelx_space_group_comment
;
The symmetry employed for this shelxl refinement is uniquely defined
by the following loop, which should always be used as a source of
symmetry information in preference to the above space-group names.
They are only intended as comments.
;
_shelx_estimated_absorpt_t_max 0.979
_shelx_estimated_absorpt_t_min 0.938
_olex2_refinement_description
;
1. Fixed Uiso
 At 1.2 times of:
  All C(H) groups
 At 1.5 times of:
  All C(H,H,H) groups
2.a Aromatic/amide H refined with riding coordinates:
 C33(H33), C29(H29), C63(H63), C48(H48), C50(H50), C27(H27), C64(H64),
 C59(H59), C34(H34), C60(H60), C35(H35), C18(H18), C44(H44), C11(H11), C47(H47),
  C42(H42), C8(H8), C2(H2), C16(H16), C14(H14), C43(H43), C15(H15), C17(H17),
 C6(H6), C12(H12), C9(H9), C10(H10), C5(H5), C3(H3), C4(H4)
2.b Idealised Me refined as rotating group:
 C40(H40A,H40B,H40C), C39(H39A,H39B,H39C)
;
_platon_squeeze_void_probe_radius 1.20
_olex2_submission_special_instructions 'No special instructions were received'

loop_
_space_group_symop_operation_xyz
'x, y, z'
'-x, y+1/2, -z+1/2'
'-x, -y, -z'
'x, -y-1/2, z-1/2'

loop_
_atom_site_label
_atom_site_type_symbol
_atom_site_fract_x
_atom_site_fract_y
_atom_site_fract_z
_atom_site_U_iso_or_equiv
_atom_site_adp_type
_atom_site_occupancy
_atom_site_site_symmetry_order
_atom_site_calc_flag
_atom_site_refinement_flags_posn
_atom_site_refinement_flags_adp
_atom_site_refinement_flags_occupancy
_atom_site_disorder_assembly
_atom_site_disorder_group
Co1 Co 0.65078(6) 0.69852(2) 0.67120(2) 0.04855(16) Uani 1 1 d . . . . .
P1 P 0.87221(12) 0.73511(4) 0.68479(5) 0.0525(3) Uani 1 1 d . . . . .
F1 F 0.2768(3) 0.76613(10) 0.48051(13) 0.0759(7) Uani 1 1 d . . . . .
F5 F 0.6202(3) 0.87791(9) 0.57264(13) 0.0791(8) Uani 1 1 d . . . . .
F10 F 0.5002(3) 0.53319(10) 0.79111(12) 0.0823(8) Uani 1 1 d . . . . .
O1 O 0.5739(3) 0.57914(10) 0.47554(12) 0.0596(7) Uani 1 1 d . . . . .
F8 F 0.7848(4) 0.46795(11) 0.95528(14) 0.0917(9) Uani 1 1 d . . . . .
F9 F 0.5527(4) 0.46138(10) 0.87108(15) 0.0969(10) Uani 1 1 d . . . . .
F6 F 0.9204(4) 0.61782(11) 0.87595(14) 0.0927(9) Uani 1 1 d . . . . .
N1 N 0.6011(4) 0.69368(11) 0.75163(14) 0.0519(8) Uani 1 1 d . . . . .
F2 F 0.1809(4) 0.83317(13) 0.40128(14) 0.0975(10) Uani 1 1 d . . . . .
F4 F 0.5199(4) 0.94575(10) 0.49314(16) 0.0995(11) Uani 1 1 d . . . . .
F7 F 0.9667(4) 0.54775(13) 0.95865(16) 0.1095(12) Uani 1 1 d . . . . .
N2 N 0.7118(4) 0.63297(11) 0.67333(14) 0.0513(7) Uani 1 1 d . . . . .
O2 O 0.2113(4) 0.66442(12) 0.46862(17) 0.0779(9) Uani 1 1 d . . . . .
F3 F 0.3012(4) 0.92381(12) 0.40661(15) 0.1087(12) Uani 1 1 d . . . . .
N3 N 0.6323(4) 0.70183(11) 0.58612(14) 0.0512(7) Uani 1 1 d . . . . .
N4 N 0.5306(4) 0.75383(11) 0.67576(14) 0.0517(7) Uani 1 1 d . . . . .
C62 C 0.5178(5) 0.73050(15) 0.77412(18) 0.0552(9) Uani 1 1 d . . . . .
C36 C 0.7847(5) 0.54372(14) 0.42746(18) 0.0543(9) Uani 1 1 d . . . . .
C20 C 0.6194(5) 0.53736(15) 0.83159(19) 0.0592(10) Uani 1 1 d . . . . .
C32 C 0.8211(5) 0.59301(13) 0.51874(17) 0.0530(9) Uani 1 1 d . . . . .
C53 C 0.3384(5) 0.80986(17) 0.4849(2) 0.0631(11) Uani 1 1 d . . . . .
C65 C 0.6282(5) 0.65969(14) 0.79612(18) 0.0533(9) Uani 1 1 d . . . . .
C37 C 0.7276(5) 0.57126(14) 0.47336(18) 0.0544(9) Uani 1 1 d . . . . .
C61 C 0.4759(5) 0.76489(15) 0.72991(18) 0.0565(10) Uani 1 1 d . . . . .
C13 C 1.0326(5) 0.69344(14) 0.6874(2) 0.0565(10) Uani 1 1 d . . . . .
C25 C 0.6904(5) 0.61531(14) 0.78178(17) 0.0524(9) Uani 1 1 d . . . . .
C33 C 0.9742(5) 0.58547(14) 0.51806(19) 0.0577(10) Uani 1 1 d . . . . .
H33 H 1.040324 0.598854 0.548927 0.069 Uiso 1 1 calc R U . . .
C29 C 0.8054(5) 0.55997(15) 0.64510(18) 0.0573(10) Uani 1 1 d . . . . .
H29 H 0.843349 0.535021 0.620719 0.069 Uiso 1 1 calc R U . . .
C26 C 0.7272(5) 0.60264(14) 0.72310(17) 0.0524(9) Uani 1 1 d . . . . .
C31 C 0.6915(5) 0.66865(14) 0.54725(17) 0.0530(9) Uani 1 1 d . . . . .
C21 C 0.6452(6) 0.50020(16) 0.8726(2) 0.0666(11) Uani 1 1 d . . . . .
C63 C 0.4961(6) 0.72060(15) 0.83603(18) 0.0620(11) Uani 1 1 d . . . . .
H63 H 0.443931 0.740357 0.862986 0.074 Uiso 1 1 calc R U . . .
C28 C 0.7596(5) 0.60708(14) 0.62511(18) 0.0534(9) Uani 1 1 d . . . . .
C49 C 0.5791(5) 0.74023(14) 0.55130(17) 0.0529(9) Uani 1 1 d . . . . .
C30 C 0.7550(5) 0.62444(14) 0.56533(17) 0.0533(9) Uani 1 1 d . . . . .
C52 C 0.4525(5) 0.81932(15) 0.52977(19) 0.0587(10) Uani 1 1 d . . . . .
C48 C 0.6752(5) 0.68737(15) 0.48738(18) 0.0589(10) Uani 1 1 d . . . . .
H48 H 0.706390 0.671901 0.451976 0.071 Uiso 1 1 calc R U . . .
C50 C 0.6073(5) 0.73115(15) 0.49006(18) 0.0582(10) Uani 1 1 d . . . . .
H50 H 0.582949 0.752043 0.456921 0.070 Uiso 1 1 calc R U . . .
C58 C 0.4798(5) 0.78778(14) 0.63383(19) 0.0558(9) Uani 1 1 d . . . . .
C54 C 0.2878(6) 0.84432(19) 0.4445(2) 0.0720(13) Uani 1 1 d . . . . .
C38 C 0.6718(6) 0.51865(16) 0.38275(19) 0.0638(11) Uani 1 1 d . . . . .
C27 C 0.7854(5) 0.55710(14) 0.70434(19) 0.0584(10) Uani 1 1 d . . . . .
H27 H 0.806244 0.529737 0.729398 0.070 Uiso 1 1 calc R U . . .
C64 C 0.5644(5) 0.67744(16) 0.84914(18) 0.0597(10) Uani 1 1 d . . . . .
H64 H 0.568832 0.661781 0.887301 0.072 Uiso 1 1 calc R U . . .
C7 C 0.8902(5) 0.76903(15) 0.75559(19) 0.0603(10) Uani 1 1 d . . . . .
C22 C 0.7605(6) 0.50378(17) 0.9150(2) 0.0673(12) Uani 1 1 d . . . . .
C51 C 0.5063(5) 0.78183(14) 0.57340(18) 0.0533(9) Uani 1 1 d . . . . .
C59 C 0.3904(5) 0.82206(16) 0.6649(2) 0.0640(11) Uani 1 1 d . . . . .
H59 H 0.341688 0.849822 0.647551 0.077 Uiso 1 1 calc R U . . .
C34 C 1.0323(5) 0.55819(15) 0.4721(2) 0.0600(10) Uani 1 1 d . . . . .
H34 H 1.138341 0.553376 0.471697 0.072 Uiso 1 1 calc R U . . .
C1 C 0.9178(5) 0.77986(16) 0.6281(2) 0.0615(10) Uani 1 1 d . . . . .
C60 C 0.3877(6) 0.80776(16) 0.7235(2) 0.0657(11) Uani 1 1 d . . . . .
H60 H 0.336383 0.823510 0.754368 0.079 Uiso 1 1 calc R U . . .
C35 C 0.9400(5) 0.53839(15) 0.42794(19) 0.0598(10) Uani 1 1 d . . . . .
H35 H 0.982855 0.520475 0.396648 0.072 Uiso 1 1 calc R U . . .
C19 C 0.7120(5) 0.57758(15) 0.83006(18) 0.0568(10) Uani 1 1 d . . . . .
C45 C 0.3652(5) 0.60997(16) 0.4170(2) 0.0624(10) Uani 1 1 d . . . . .
C41 C 0.5379(5) 0.55260(15) 0.37269(19) 0.0599(10) Uani 1 1 d . . . . .
C18 C 1.1441(5) 0.69580(17) 0.6458(2) 0.0673(11) Uani 1 1 d . . . . .
H18 H 1.137407 0.719006 0.614210 0.081 Uiso 1 1 calc R U . . .
C46 C 0.4920(5) 0.58033(15) 0.42056(19) 0.0582(10) Uani 1 1 d . . . . .
C24 C 0.8266(5) 0.57985(16) 0.8741(2) 0.0636(11) Uani 1 1 d . . . . .
C44 C 0.2775(6) 0.61059(17) 0.3623(2) 0.0707(12) Uani 1 1 d . . . . .
H44 H 0.188117 0.629617 0.358495 0.085 Uiso 1 1 calc R U . . .
C11 C 0.9988(6) 0.75859(18) 0.8010(2) 0.0704(12) Uani 1 1 d . . . . .
H11 H 1.066885 0.732474 0.796236 0.085 Uiso 1 1 calc R U . . .
C47 C 0.3224(5) 0.63904(17) 0.4684(2) 0.0671(11) Uani 1 1 d . . . . .
H47 H 0.386512 0.637879 0.504137 0.080 Uiso 1 1 calc R U . . .
C57 C 0.5097(6) 0.86600(17) 0.5312(2) 0.0661(11) Uani 1 1 d . . . . .
C23 C 0.8520(6) 0.54376(19) 0.9164(2) 0.0731(13) Uani 1 1 d . . . . .
C42 C 0.4473(6) 0.55565(16) 0.3193(2) 0.0696(12) Uani 1 1 d . . . . .
H42 H 0.474463 0.537591 0.285177 0.084 Uiso 1 1 calc R U . . .
C8 C 0.7915(6) 0.80734(18) 0.7627(3) 0.0746(13) Uani 1 1 d . . . . .
H8 H 0.716238 0.814820 0.731899 0.089 Uiso 1 1 calc R U . . .
C2 C 0.9109(5) 0.7666(2) 0.5670(2) 0.0732(13) Uani 1 1 d . . . . .
H2 H 0.880549 0.734768 0.555691 0.088 Uiso 1 1 calc R U . . .
C16 C 1.2778(6) 0.63067(18) 0.6971(3) 0.0790(14) Uani 1 1 d . . . . .
H16 H 1.363238 0.609903 0.701213 0.095 Uiso 1 1 calc R U . . .
C14 C 1.0429(5) 0.65851(15) 0.7324(2) 0.0651(11) Uani 1 1 d . . . . .
H14 H 0.965166 0.655834 0.759912 0.078 Uiso 1 1 calc R U . . .
C40 C 0.6138(6) 0.47178(17) 0.4124(2) 0.0749(13) Uani 1 1 d . . . . .
H40A H 0.564784 0.480140 0.449449 0.112 Uiso 1 1 calc R U . . .
H40B H 0.699217 0.450066 0.422181 0.112 Uiso 1 1 calc R U . . .
H40C H 0.540864 0.455553 0.384324 0.112 Uiso 1 1 calc R U . . .
C55 C 0.3471(7) 0.8898(2) 0.4467(2) 0.0789(15) Uani 1 1 d . . . . .
C43 C 0.3201(6) 0.58403(18) 0.3147(2) 0.0761(13) Uani 1 1 d . . . . .
H43 H 0.260929 0.585099 0.277670 0.091 Uiso 1 1 calc R U . . .
C15 C 1.1654(6) 0.62763(17) 0.7374(3) 0.0763(13) Uani 1 1 d . . . . .
H15 H 1.172469 0.604161 0.768685 0.092 Uiso 1 1 calc R U . . .
C17 C 1.2658(6) 0.66370(19) 0.6512(3) 0.0760(14) Uani 1 1 d . . . . .
H17 H 1.341190 0.664806 0.622534 0.091 Uiso 1 1 calc R U . . .
C56 C 0.4570(7) 0.90126(17) 0.4905(2) 0.0760(14) Uani 1 1 d . . . . .
C6 C 0.9658(6) 0.82621(18) 0.6435(3) 0.0809(14) Uani 1 1 d . . . . .
H6 H 0.973567 0.835930 0.684598 0.097 Uiso 1 1 calc R U . . .
C39 C 0.7459(6) 0.50577(19) 0.3248(2) 0.0782(14) Uani 1 1 d . . . . .
H39A H 0.671975 0.489788 0.296902 0.117 Uiso 1 1 calc R U . . .
H39B H 0.831189 0.483879 0.334025 0.117 Uiso 1 1 calc R U . . .
H39C H 0.782463 0.535358 0.306087 0.117 Uiso 1 1 calc R U . . .
C12 C 1.0089(7) 0.7859(2) 0.8530(2) 0.0840(15) Uani 1 1 d . . . . .
H12 H 1.082295 0.777906 0.884324 0.101 Uiso 1 1 calc R U . . .
C9 C 0.8038(7) 0.8350(2) 0.8159(3) 0.0913(18) Uani 1 1 d . . . . .
H9 H 0.735720 0.860979 0.821391 0.110 Uiso 1 1 calc R U . . .
C10 C 0.9144(7) 0.8244(2) 0.8602(3) 0.0921(18) Uani 1 1 d . . . . .
H10 H 0.925007 0.843825 0.895561 0.111 Uiso 1 1 calc R U . . .
C5 C 1.0028(7) 0.8586(2) 0.5984(3) 0.0992(19) Uani 1 1 d . . . . .
H5 H 1.035080 0.890401 0.609093 0.119 Uiso 1 1 calc R U . . .
C3 C 0.9477(7) 0.7993(3) 0.5232(3) 0.0916(17) Uani 1 1 d . . . . .
H3 H 0.941440 0.789954 0.481904 0.110 Uiso 1 1 calc R U . . .
C4 C 0.9931(7) 0.8451(3) 0.5392(3) 0.103(2) Uani 1 1 d . . . . .
H4 H 1.017918 0.867576 0.508974 0.124 Uiso 1 1 calc R U . . .

loop_
_atom_site_aniso_label
_atom_site_aniso_U_11
_atom_site_aniso_U_22
_atom_site_aniso_U_33
_atom_site_aniso_U_23
_atom_site_aniso_U_13
_atom_site_aniso_U_12
Co1 0.0542(3) 0.0506(3) 0.0406(3) -0.0002(2) 0.0016(2) 0.0015(2)
P1 0.0564(6) 0.0524(5) 0.0486(5) -0.0004(4) 0.0030(5) -0.0012(4)
F1 0.0752(17) 0.0749(17) 0.0754(17) -0.0007(13) -0.0139(14) 0.0014(14)
F5 0.087(2) 0.0660(15) 0.0836(19) -0.0041(14) 0.0015(16) -0.0032(14)
F10 0.092(2) 0.0838(18) 0.0675(16) 0.0132(13) -0.0257(15) -0.0273(15)
O1 0.0579(17) 0.0705(17) 0.0504(15) -0.0029(13) 0.0035(14) 0.0026(13)
F8 0.107(2) 0.0827(18) 0.084(2) 0.0377(16) -0.0086(17) 0.0024(16)
F9 0.119(3) 0.0724(18) 0.096(2) 0.0226(16) -0.0165(19) -0.0312(17)
F6 0.094(2) 0.0892(19) 0.091(2) 0.0268(16) -0.0340(17) -0.0317(16)
N1 0.060(2) 0.0521(17) 0.0442(17) -0.0023(14) 0.0065(15) 0.0004(15)
F2 0.091(2) 0.128(3) 0.0708(18) 0.0115(17) -0.0147(17) 0.0336(19)
F4 0.128(3) 0.0596(16) 0.114(2) 0.0146(16) 0.034(2) 0.0059(16)
F7 0.109(3) 0.113(2) 0.100(2) 0.0405(19) -0.050(2) -0.020(2)
N2 0.0566(19) 0.0519(17) 0.0449(17) -0.0008(14) -0.0010(15) 0.0024(14)
O2 0.069(2) 0.074(2) 0.091(2) -0.0040(17) 0.0020(19) 0.0095(17)
F3 0.132(3) 0.103(2) 0.093(2) 0.0423(19) 0.021(2) 0.044(2)
N3 0.0577(19) 0.0539(18) 0.0420(16) 0.0013(14) 0.0017(15) 0.0045(14)
N4 0.0543(19) 0.0549(18) 0.0461(17) -0.0026(14) 0.0040(15) 0.0013(14)
C62 0.059(2) 0.059(2) 0.049(2) -0.0059(18) 0.0067(19) 0.0003(19)
C36 0.062(2) 0.053(2) 0.048(2) 0.0038(17) 0.0032(19) 0.0023(18)
C20 0.065(3) 0.061(2) 0.050(2) 0.0009(18) -0.009(2) -0.003(2)
C32 0.064(2) 0.049(2) 0.046(2) 0.0019(16) 0.0029(19) 0.0041(18)
C53 0.068(3) 0.069(3) 0.053(2) 0.006(2) 0.003(2) 0.015(2)
C65 0.055(2) 0.057(2) 0.047(2) 0.0016(17) -0.0017(18) -0.0046(18)
C37 0.061(2) 0.054(2) 0.048(2) 0.0010(17) 0.0039(19) 0.0033(18)
C61 0.062(2) 0.056(2) 0.051(2) -0.0056(18) 0.0062(19) 0.0000(19)
C13 0.052(2) 0.055(2) 0.062(2) -0.0063(19) -0.0021(19) 0.0001(17)
C25 0.055(2) 0.058(2) 0.0434(19) 0.0008(17) -0.0044(17) -0.0066(18)
C33 0.062(3) 0.056(2) 0.055(2) 0.0012(18) 0.003(2) 0.0048(19)
C29 0.068(3) 0.055(2) 0.048(2) 0.0003(17) 0.001(2) 0.0079(19)
C26 0.057(2) 0.054(2) 0.046(2) 0.0032(16) -0.0031(18) -0.0014(17)
C31 0.059(2) 0.058(2) 0.0421(19) -0.0019(16) 0.0043(18) 0.0059(18)
C21 0.082(3) 0.057(2) 0.060(3) 0.004(2) 0.004(2) -0.009(2)
C63 0.082(3) 0.059(2) 0.046(2) -0.0042(18) 0.011(2) 0.000(2)
C28 0.055(2) 0.056(2) 0.050(2) -0.0024(17) 0.0010(18) 0.0038(17)
C49 0.060(2) 0.055(2) 0.0433(19) 0.0028(16) 0.0013(18) 0.0021(18)
C30 0.055(2) 0.059(2) 0.045(2) -0.0003(17) 0.0027(18) 0.0038(18)
C52 0.068(3) 0.056(2) 0.053(2) -0.0024(18) 0.009(2) 0.010(2)
C48 0.068(3) 0.064(2) 0.044(2) 0.0019(18) 0.002(2) 0.003(2)
C50 0.066(3) 0.061(2) 0.047(2) 0.0041(18) -0.0023(19) 0.008(2)
C58 0.060(2) 0.052(2) 0.056(2) 0.0030(18) 0.001(2) 0.0039(18)
C54 0.073(3) 0.085(3) 0.058(3) 0.006(2) 0.001(2) 0.021(3)
C38 0.079(3) 0.059(2) 0.054(2) -0.0063(19) 0.003(2) -0.001(2)
C27 0.069(3) 0.051(2) 0.054(2) 0.0037(18) -0.002(2) 0.0040(19)
C64 0.070(3) 0.065(2) 0.044(2) 0.0012(18) 0.002(2) -0.003(2)
C7 0.069(3) 0.059(2) 0.054(2) -0.0066(19) 0.008(2) -0.010(2)
C22 0.079(3) 0.064(3) 0.058(3) 0.013(2) -0.001(2) 0.005(2)
C51 0.057(2) 0.054(2) 0.049(2) 0.0033(17) 0.0044(18) 0.0029(17)
C59 0.075(3) 0.057(2) 0.061(3) 0.000(2) 0.007(2) 0.012(2)
C34 0.060(3) 0.058(2) 0.063(3) 0.000(2) 0.013(2) 0.0024(19)
C1 0.057(2) 0.065(3) 0.062(3) 0.009(2) 0.004(2) -0.003(2)
C60 0.083(3) 0.061(2) 0.054(2) -0.0047(19) 0.010(2) 0.010(2)
C35 0.071(3) 0.056(2) 0.053(2) -0.0061(18) 0.008(2) 0.001(2)
C19 0.067(3) 0.056(2) 0.048(2) 0.0025(17) 0.006(2) 0.0007(19)
C45 0.062(3) 0.060(2) 0.064(3) 0.001(2) 0.000(2) -0.005(2)
C41 0.070(3) 0.055(2) 0.054(2) -0.0008(18) -0.002(2) -0.005(2)
C18 0.061(3) 0.070(3) 0.071(3) -0.009(2) 0.002(2) 0.001(2)
C46 0.061(2) 0.061(2) 0.052(2) 0.0014(19) -0.001(2) -0.0034(19)
C24 0.068(3) 0.066(3) 0.056(2) 0.009(2) -0.010(2) -0.008(2)
C44 0.071(3) 0.065(3) 0.074(3) 0.004(2) -0.008(2) -0.001(2)
C11 0.080(3) 0.073(3) 0.058(3) -0.004(2) -0.002(2) -0.018(2)
C47 0.060(3) 0.071(3) 0.070(3) 0.003(2) 0.001(2) 0.000(2)
C57 0.074(3) 0.066(3) 0.059(3) 0.000(2) 0.012(2) 0.008(2)
C23 0.074(3) 0.081(3) 0.061(3) 0.014(2) -0.014(2) 0.000(2)
C42 0.089(3) 0.061(3) 0.058(3) -0.004(2) -0.005(2) -0.003(2)
C8 0.063(3) 0.073(3) 0.087(3) -0.021(3) 0.002(3) -0.008(2)
C2 0.064(3) 0.093(3) 0.063(3) 0.011(2) 0.008(2) -0.006(2)
C16 0.061(3) 0.065(3) 0.110(4) -0.018(3) -0.014(3) 0.004(2)
C14 0.062(3) 0.059(2) 0.073(3) 0.002(2) -0.004(2) -0.003(2)
C40 0.084(3) 0.059(3) 0.080(3) -0.003(2) -0.011(3) -0.001(2)
C55 0.094(4) 0.082(3) 0.062(3) 0.024(3) 0.017(3) 0.033(3)
C43 0.089(4) 0.069(3) 0.068(3) 0.003(2) -0.019(3) 0.001(3)
C15 0.066(3) 0.062(3) 0.099(4) 0.004(3) -0.012(3) 0.001(2)
C17 0.059(3) 0.083(3) 0.087(4) -0.022(3) 0.008(3) -0.003(2)
C56 0.097(4) 0.056(3) 0.078(3) 0.009(2) 0.029(3) 0.011(2)
C6 0.084(4) 0.071(3) 0.087(4) 0.010(3) 0.004(3) -0.007(3)
C39 0.088(4) 0.085(3) 0.061(3) -0.020(2) -0.002(3) 0.006(3)
C12 0.097(4) 0.096(4) 0.059(3) -0.014(3) -0.001(3) -0.027(3)
C9 0.076(3) 0.087(4) 0.114(5) -0.044(3) 0.029(4) -0.017(3)
C10 0.088(4) 0.112(5) 0.077(4) -0.037(3) 0.017(3) -0.035(4)
C5 0.102(5) 0.076(3) 0.121(5) 0.030(3) 0.023(4) -0.009(3)
C3 0.077(4) 0.125(5) 0.074(3) 0.030(3) 0.009(3) -0.005(3)
C4 0.085(4) 0.119(5) 0.107(5) 0.054(4) 0.020(4) 0.001(4)

loop_
_atom_type_symbol
_atom_type_description
_atom_type_scat_dispersion_real
_atom_type_scat_dispersion_imag
_atom_type_scat_source
C C 0.0033 0.0016 'International Tables Vol C Tables 4.2.6.8 and 6.1.1.4'
H H 0.0000 0.0000 'International Tables Vol C Tables 4.2.6.8 and 6.1.1.4'
Co Co 0.3494 0.9721 'International Tables Vol C Tables 4.2.6.8 and 6.1.1.4'
F F 0.0171 0.0103 'International Tables Vol C Tables 4.2.6.8 and 6.1.1.4'
N N 0.0061 0.0033 'International Tables Vol C Tables 4.2.6.8 and 6.1.1.4'
O O 0.0106 0.0060 'International Tables Vol C Tables 4.2.6.8 and 6.1.1.4'
P P 0.1023 0.0942 'International Tables Vol C Tables 4.2.6.8 and 6.1.1.4'

loop_
_geom_angle_atom_site_label_1
_geom_angle_atom_site_label_2
_geom_angle_atom_site_label_3
_geom_angle
_geom_angle_site_symmetry_1
_geom_angle_site_symmetry_3
_geom_angle_publ_flag
N1 Co1 P1 99.16(11) . . ?
N1 Co1 N2 89.48(13) . . ?
N1 Co1 N3 161.37(15) . . ?
N2 Co1 P1 100.60(11) . . ?
N3 Co1 P1 97.96(11) . . ?
N3 Co1 N2 94.55(13) . . ?
N4 Co1 P1 97.07(11) . . ?
N4 Co1 N1 80.77(14) . . ?
N4 Co1 N2 160.98(15) . . ?
N4 Co1 N3 89.91(14) . . ?
C13 P1 Co1 113.52(14) . . ?
C13 P1 C7 105.5(2) . . ?
C7 P1 Co1 112.52(15) . . ?
C1 P1 Co1 116.48(16) . . ?
C1 P1 C13 104.2(2) . . ?
C1 P1 C7 103.5(2) . . ?
C37 O1 C46 116.1(3) . . ?
C62 N1 Co1 117.3(3) . . ?
C62 N1 C65 108.7(3) . . ?
C65 N1 Co1 134.0(3) . . ?
C26 N2 Co1 127.8(3) . . ?
C28 N2 Co1 125.4(3) . . ?
C28 N2 C26 106.6(3) . . ?
C31 N3 Co1 125.3(3) . . ?
C49 N3 Co1 127.2(3) . . ?
C49 N3 C31 106.8(3) . . ?
C61 N4 Co1 117.8(3) . . ?
C61 N4 C58 109.0(3) . . ?
C58 N4 Co1 133.2(3) . . ?
N1 C62 C61 112.0(3) . . ?
N1 C62 C63 108.4(4) . . ?
C61 C62 C63 139.5(4) . . ?
C37 C36 C38 118.0(4) . . ?
C35 C36 C37 117.2(4) . . ?
C35 C36 C38 124.6(4) . . ?
F10 C20 C21 117.9(4) . . ?
F10 C20 C19 119.6(4) . . ?
C21 C20 C19 122.5(4) . . ?
C37 C32 C30 120.5(4) . . ?
C33 C32 C37 118.0(4) . . ?
C33 C32 C30 121.5(4) . . ?
F1 C53 C52 119.9(4) . . ?
F1 C53 C54 117.9(5) . . ?
C54 C53 C52 122.2(5) . . ?
N1 C65 C25 119.6(3) . . ?
N1 C65 C64 107.4(3) . . ?
C25 C65 C64 132.6(4) . . ?
O1 C37 C36 120.9(4) . . ?
O1 C37 C32 116.7(3) . . ?
C36 C37 C32 122.4(4) . . ?
N4 C61 C62 112.0(3) . . ?
N4 C61 C60 108.8(4) . . ?
C62 C61 C60 139.2(4) . . ?
C18 C13 P1 122.0(3) . . ?
C14 C13 P1 118.6(3) . . ?
C14 C13 C18 119.4(4) . . ?
C65 C25 C26 123.3(4) . . ?
C65 C25 C19 119.0(3) . . ?
C26 C25 C19 117.6(3) . . ?
C32 C33 H33 120.1 . . ?
C32 C33 C34 119.9(4) . . ?
C34 C33 H33 120.1 . . ?
C28 C29 H29 126.0 . . ?
C27 C29 H29 126.0 . . ?
C27 C29 C28 107.9(4) . . ?
N2 C26 C25 124.8(4) . . ?
N2 C26 C27 108.6(3) . . ?
C25 C26 C27 126.6(4) . . ?
N3 C31 C30 124.2(3) . . ?
N3 C31 C48 108.7(3) . . ?
C30 C31 C48 127.1(4) . . ?
F9 C21 C20 119.8(5) . . ?
F9 C21 C22 120.6(4) . . ?
C22 C21 C20 119.6(4) . . ?
C62 C63 H63 126.5 . . ?
C64 C63 C62 106.9(4) . . ?
C64 C63 H63 126.5 . . ?
N2 C28 C29 109.1(3) . . ?
N2 C28 C30 124.3(4) . . ?
C30 C28 C29 126.5(4) . . ?
N3 C49 C50 109.1(3) . . ?
N3 C49 C51 125.2(3) . . ?
C50 C49 C51 125.7(4) . . ?
C31 C30 C32 118.5(3) . . ?
C31 C30 C28 123.9(4) . . ?
C28 C30 C32 117.6(3) . . ?
C53 C52 C51 121.8(4) . . ?
C57 C52 C53 116.0(4) . . ?
C57 C52 C51 122.2(4) . . ?
C31 C48 H48 126.2 . . ?
C50 C48 C31 107.7(4) . . ?
C50 C48 H48 126.2 . . ?
C49 C50 H50 126.2 . . ?
C48 C50 C49 107.7(4) . . ?
C48 C50 H50 126.2 . . ?
N4 C58 C51 120.4(3) . . ?
N4 C58 C59 107.0(4) . . ?
C51 C58 C59 132.3(4) . . ?
F2 C54 C53 120.0(5) . . ?
F2 C54 C55 119.4(5) . . ?
C55 C54 C53 120.6(5) . . ?
C36 C38 C40 108.7(4) . . ?
C41 C38 C36 106.9(3) . . ?
C41 C38 C40 107.6(4) . . ?
C41 C38 C39 113.1(4) . . ?
C39 C38 C36 110.8(4) . . ?
C39 C38 C40 109.5(4) . . ?
C29 C27 C26 107.7(4) . . ?
C29 C27 H27 126.1 . . ?
C26 C27 H27 126.1 . . ?
C65 C64 H64 125.7 . . ?
C63 C64 C65 108.6(4) . . ?
C63 C64 H64 125.7 . . ?
C11 C7 P1 122.8(4) . . ?
C11 C7 C8 119.5(4) . . ?
C8 C7 P1 117.7(4) . . ?
F8 C22 C21 119.7(4) . . ?
F8 C22 C23 120.6(5) . . ?
C21 C22 C23 119.7(4) . . ?
C49 C51 C52 118.4(3) . . ?
C58 C51 C49 122.5(4) . . ?
C58 C51 C52 119.0(3) . . ?
C58 C59 H59 126.0 . . ?
C60 C59 C58 108.0(4) . . ?
C60 C59 H59 126.0 . . ?
C33 C34 H34 119.5 . . ?
C35 C34 C33 121.1(4) . . ?
C35 C34 H34 119.5 . . ?
C2 C1 P1 119.4(4) . . ?
C6 C1 P1 122.2(4) . . ?
C6 C1 C2 118.3(4) . . ?
C61 C60 H60 126.4 . . ?
C59 C60 C61 107.3(4) . . ?
C59 C60 H60 126.4 . . ?
C36 C35 H35 119.3 . . ?
C34 C35 C36 121.4(4) . . ?
C34 C35 H35 119.3 . . ?
C20 C19 C25 121.7(4) . . ?
C24 C19 C20 115.8(4) . . ?
C24 C19 C25 122.4(4) . . ?
C46 C45 C44 117.5(4) . . ?
C46 C45 C47 121.7(4) . . ?
C44 C45 C47 120.8(4) . . ?
C46 C41 C38 119.3(4) . . ?
C46 C41 C42 115.9(4) . . ?
C42 C41 C38 124.6(4) . . ?
C13 C18 H18 120.4 . . ?
C13 C18 C17 119.2(5) . . ?
C17 C18 H18 120.4 . . ?
O1 C46 C45 116.4(4) . . ?
O1 C46 C41 119.9(4) . . ?
C45 C46 C41 123.6(4) . . ?
F6 C24 C19 119.5(4) . . ?
F6 C24 C23 118.0(4) . . ?
C19 C24 C23 122.5(4) . . ?
C45 C44 H44 120.0 . . ?
C43 C44 C45 120.1(5) . . ?
C43 C44 H44 120.0 . . ?
C7 C11 H11 119.8 . . ?
C12 C11 C7 120.3(5) . . ?
C12 C11 H11 119.8 . . ?
O2 C47 C45 124.8(5) . . ?
O2 C47 H47 117.6 . . ?
C45 C47 H47 117.6 . . ?
F5 C57 C52 119.6(4) . . ?
F5 C57 C56 118.5(4) . . ?
C52 C57 C56 121.9(5) . . ?
F7 C23 C22 120.2(4) . . ?
F7 C23 C24 120.1(5) . . ?
C22 C23 C24 119.7(5) . . ?
C41 C42 H42 119.1 . . ?
C43 C42 C41 121.8(4) . . ?
C43 C42 H42 119.1 . . ?
C7 C8 H8 120.3 . . ?
C7 C8 C9 119.5(5) . . ?
C9 C8 H8 120.3 . . ?
C1 C2 H2 119.5 . . ?
C3 C2 C1 120.9(5) . . ?
C3 C2 H2 119.5 . . ?
C15 C16 H16 120.1 . . ?
C17 C16 H16 120.1 . . ?
C17 C16 C15 119.7(5) . . ?
C13 C14 H14 119.8 . . ?
C15 C14 C13 120.3(5) . . ?
C15 C14 H14 119.8 . . ?
C38 C40 H40A 109.5 . . ?
C38 C40 H40B 109.5 . . ?
C38 C40 H40C 109.5 . . ?
H40A C40 H40B 109.5 . . ?
H40A C40 H40C 109.5 . . ?
H40B C40 H40C 109.5 . . ?
F3 C55 C54 121.4(6) . . ?
F3 C55 C56 119.0(5) . . ?
C54 C55 C56 119.6(4) . . ?
C44 C43 C42 121.1(5) . . ?
C44 C43 H43 119.5 . . ?
C42 C43 H43 119.5 . . ?
C16 C15 C14 120.3(5) . . ?
C16 C15 H15 119.8 . . ?
C14 C15 H15 119.8 . . ?
C18 C17 H17 119.6 . . ?
C16 C17 C18 120.9(5) . . ?
C16 C17 H17 119.6 . . ?
F4 C56 C57 119.1(6) . . ?
F4 C56 C55 121.0(5) . . ?
C55 C56 C57 119.8(5) . . ?
C1 C6 H6 120.1 . . ?
C1 C6 C5 119.8(6) . . ?
C5 C6 H6 120.1 . . ?
C38 C39 H39A 109.5 . . ?
C38 C39 H39B 109.5 . . ?
C38 C39 H39C 109.5 . . ?
H39A C39 H39B 109.5 . . ?
H39A C39 H39C 109.5 . . ?
H39B C39 H39C 109.5 . . ?
C11 C12 H12 119.6 . . ?
C10 C12 C11 120.9(6) . . ?
C10 C12 H12 119.6 . . ?
C8 C9 H9 119.9 . . ?
C10 C9 C8 120.1(5) . . ?
C10 C9 H9 119.9 . . ?
C12 C10 C9 119.7(5) . . ?
C12 C10 H10 120.2 . . ?
C9 C10 H10 120.2 . . ?
C6 C5 H5 119.6 . . ?
C4 C5 C6 120.8(6) . . ?
C4 C5 H5 119.6 . . ?
C2 C3 H3 120.1 . . ?
C4 C3 C2 119.9(6) . . ?
C4 C3 H3 120.1 . . ?
C5 C4 C3 120.3(5) . . ?
C5 C4 H4 119.9 . . ?
C3 C4 H4 119.9 . . ?

loop_
_geom_bond_atom_site_label_1
_geom_bond_atom_site_label_2
_geom_bond_distance
_geom_bond_site_symmetry_2
_geom_bond_publ_flag
Co1 P1 2.2124(12) . ?
Co1 N1 1.869(3) . ?
Co1 N2 1.889(3) . ?
Co1 N3 1.889(3) . ?
Co1 N4 1.868(3) . ?
P1 C13 1.828(4) . ?
P1 C7 1.829(4) . ?
P1 C1 1.826(4) . ?
F1 C53 1.327(5) . ?
F5 C57 1.345(6) . ?
F10 C20 1.351(5) . ?
O1 C37 1.383(5) . ?
O1 C46 1.384(5) . ?
F8 C22 1.342(5) . ?
F9 C21 1.349(5) . ?
F6 C24 1.337(5) . ?
N1 C62 1.368(5) . ?
N1 C65 1.374(5) . ?
F2 C54 1.345(6) . ?
F4 C56 1.349(6) . ?
F7 C23 1.347(6) . ?
N2 C26 1.387(5) . ?
N2 C28 1.375(5) . ?
O2 C47 1.209(5) . ?
F3 C55 1.340(5) . ?
N3 C31 1.383(5) . ?
N3 C49 1.379(5) . ?
N4 C61 1.358(5) . ?
N4 C58 1.378(5) . ?
C62 C61 1.400(6) . ?
C62 C63 1.426(6) . ?
C36 C37 1.391(5) . ?
C36 C38 1.533(6) . ?
C36 C35 1.384(6) . ?
C20 C21 1.382(6) . ?
C20 C19 1.382(6) . ?
C32 C37 1.401(6) . ?
C32 C33 1.374(6) . ?
C32 C30 1.496(5) . ?
C53 C52 1.402(7) . ?
C53 C54 1.365(6) . ?
C65 C25 1.389(6) . ?
C65 C64 1.423(6) . ?
C61 C60 1.421(6) . ?
C13 C18 1.393(6) . ?
C13 C14 1.387(6) . ?
C25 C26 1.406(5) . ?
C25 C19 1.499(5) . ?
C33 H33 0.9500 . ?
C33 C34 1.391(6) . ?
C29 H29 0.9500 . ?
C29 C28 1.426(6) . ?
C29 C27 1.340(6) . ?
C26 C27 1.431(6) . ?
C31 C30 1.393(6) . ?
C31 C48 1.426(5) . ?
C21 C22 1.353(7) . ?
C63 H63 0.9500 . ?
C63 C64 1.361(6) . ?
C28 C30 1.410(5) . ?
C49 C50 1.419(5) . ?
C49 C51 1.419(5) . ?
C52 C51 1.478(6) . ?
C52 C57 1.385(6) . ?
C48 H48 0.9500 . ?
C48 C50 1.353(6) . ?
C50 H50 0.9500 . ?
C58 C51 1.386(6) . ?
C58 C59 1.437(6) . ?
C54 C55 1.362(8) . ?
C38 C41 1.518(6) . ?
C38 C40 1.554(6) . ?
C38 C39 1.522(6) . ?
C27 H27 0.9500 . ?
C64 H64 0.9500 . ?
C7 C11 1.382(7) . ?
C7 C8 1.388(7) . ?
C22 C23 1.369(7) . ?
C59 H59 0.9500 . ?
C59 C60 1.362(6) . ?
C34 H34 0.9500 . ?
C34 C35 1.355(6) . ?
C1 C2 1.403(7) . ?
C1 C6 1.385(7) . ?
C60 H60 0.9500 . ?
C35 H35 0.9500 . ?
C19 C24 1.370(6) . ?
C45 C46 1.389(6) . ?
C45 C44 1.404(7) . ?
C45 C47 1.463(6) . ?
C41 C46 1.390(6) . ?
C41 C42 1.395(7) . ?
C18 H18 0.9500 . ?
C18 C17 1.396(7) . ?
C24 C23 1.379(6) . ?
C44 H44 0.9500 . ?
C44 C43 1.357(7) . ?
C11 H11 0.9500 . ?
C11 C12 1.379(7) . ?
C47 H47 0.9500 . ?
C57 C56 1.391(7) . ?
C42 H42 0.9500 . ?
C42 C43 1.372(7) . ?
C8 H8 0.9500 . ?
C8 C9 1.406(7) . ?
C2 H2 0.9500 . ?
C2 C3 1.380(7) . ?
C16 H16 0.9500 . ?
C16 C15 1.380(7) . ?
C16 C17 1.367(8) . ?
C14 H14 0.9500 . ?
C14 C15 1.380(7) . ?
C40 H40A 0.9800 . ?
C40 H40B 0.9800 . ?
C40 H40C 0.9800 . ?
C55 C56 1.372(8) . ?
C43 H43 0.9500 . ?
C15 H15 0.9500 . ?
C17 H17 0.9500 . ?
C6 H6 0.9500 . ?
C6 C5 1.395(8) . ?
C39 H39A 0.9800 . ?
C39 H39B 0.9800 . ?
C39 H39C 0.9800 . ?
C12 H12 0.9500 . ?
C12 C10 1.369(9) . ?
C9 H9 0.9500 . ?
C9 C10 1.378(9) . ?
C10 H10 0.9500 . ?
C5 H5 0.9500 . ?
C5 C4 1.365(10) . ?
C3 H3 0.9500 . ?
C3 C4 1.368(9) . ?
C4 H4 0.9500 . ?

loop_
_geom_torsion_atom_site_label_1
_geom_torsion_atom_site_label_2
_geom_torsion_atom_site_label_3
_geom_torsion_atom_site_label_4
_geom_torsion
_geom_torsion_site_symmetry_1
_geom_torsion_site_symmetry_2
_geom_torsion_site_symmetry_3
_geom_torsion_site_symmetry_4
_geom_torsion_publ_flag
Co1 P1 C13 C18 119.1(3) . . . . ?
Co1 P1 C13 C14 -61.0(4) . . . . ?
Co1 P1 C7 C11 118.6(4) . . . . ?
Co1 P1 C7 C8 -62.8(4) . . . . ?
Co1 P1 C1 C2 -54.0(4) . . . . ?
Co1 P1 C1 C6 128.9(4) . . . . ?
Co1 N1 C62 C61 3.7(5) . . . . ?
Co1 N1 C62 C63 -178.3(3) . . . . ?
Co1 N1 C65 C25 -9.0(6) . . . . ?
Co1 N1 C65 C64 178.3(3) . . . . ?
Co1 N2 C26 C25 3.9(6) . . . . ?
Co1 N2 C26 C27 -176.3(3) . . . . ?
Co1 N2 C28 C29 176.2(3) . . . . ?
Co1 N2 C28 C30 -7.0(6) . . . . ?
Co1 N3 C31 C30 9.5(6) . . . . ?
Co1 N3 C31 C48 -170.8(3) . . . . ?
Co1 N3 C49 C50 170.3(3) . . . . ?
Co1 N3 C49 C51 -10.3(6) . . . . ?
Co1 N4 C61 C62 -1.8(5) . . . . ?
Co1 N4 C61 C60 -179.7(3) . . . . ?
Co1 N4 C58 C51 5.8(6) . . . . ?
Co1 N4 C58 C59 179.8(3) . . . . ?
P1 Co1 N1 C62 92.0(3) . . . . ?
P1 Co1 N1 C65 -89.0(4) . . . . ?
P1 Co1 N2 C26 90.7(3) . . . . ?
P1 Co1 N2 C28 -84.7(3) . . . . ?
P1 Co1 N3 C31 85.8(3) . . . . ?
P1 Co1 N3 C49 -83.7(3) . . . . ?
P1 Co1 N4 C61 -95.2(3) . . . . ?
P1 Co1 N4 C58 86.0(4) . . . . ?
P1 C13 C18 C17 178.4(4) . . . . ?
P1 C13 C14 C15 -177.4(4) . . . . ?
P1 C7 C11 C12 178.9(4) . . . . ?
P1 C7 C8 C9 -178.6(4) . . . . ?
P1 C1 C2 C3 -178.7(4) . . . . ?
P1 C1 C6 C5 178.4(4) . . . . ?
F1 C53 C52 C51 -0.6(6) . . . . ?
F1 C53 C52 C57 -179.7(4) . . . . ?
F1 C53 C54 F2 -1.3(6) . . . . ?
F1 C53 C54 C55 -179.8(4) . . . . ?
F5 C57 C56 F4 1.1(6) . . . . ?
F5 C57 C56 C55 178.3(4) . . . . ?
F10 C20 C21 F9 0.1(7) . . . . ?
F10 C20 C21 C22 -177.9(4) . . . . ?
F10 C20 C19 C25 -4.4(6) . . . . ?
F10 C20 C19 C24 177.6(4) . . . . ?
F8 C22 C23 F7 -0.7(8) . . . . ?
F8 C22 C23 C24 179.0(4) . . . . ?
F9 C21 C22 F8 1.3(7) . . . . ?
F9 C21 C22 C23 -179.1(5) . . . . ?
F6 C24 C23 F7 1.3(8) . . . . ?
F6 C24 C23 C22 -178.5(5) . . . . ?
N1 Co1 N2 C26 -8.5(4) . . . . ?
N1 Co1 N2 C28 176.1(3) . . . . ?
N1 Co1 N3 C31 -117.5(5) . . . . ?
N1 Co1 N3 C49 73.0(6) . . . . ?
N1 Co1 N4 C61 3.0(3) . . . . ?
N1 Co1 N4 C58 -175.8(4) . . . . ?
N1 C62 C61 N4 -1.2(5) . . . . ?
N1 C62 C61 C60 175.8(5) . . . . ?
N1 C62 C63 C64 -1.2(5) . . . . ?
N1 C65 C25 C26 -0.5(6) . . . . ?
N1 C65 C25 C19 -176.8(4) . . . . ?
N1 C65 C64 C63 1.9(5) . . . . ?
F2 C54 C55 F3 0.0(7) . . . . ?
F2 C54 C55 C56 -179.5(4) . . . . ?
N2 Co1 N1 C62 -167.3(3) . . . . ?
N2 Co1 N1 C65 11.7(4) . . . . ?
N2 Co1 N3 C31 -15.5(3) . . . . ?
N2 Co1 N3 C49 175.0(3) . . . . ?
N2 Co1 N4 C61 63.0(6) . . . . ?
N2 Co1 N4 C58 -115.8(5) . . . . ?
N2 C26 C27 C29 0.3(5) . . . . ?
N2 C28 C30 C32 176.0(4) . . . . ?
N2 C28 C30 C31 -4.7(7) . . . . ?
F3 C55 C56 F4 -0.7(7) . . . . ?
F3 C55 C56 C57 -177.8(4) . . . . ?
N3 Co1 N1 C62 -64.5(5) . . . . ?
N3 Co1 N1 C65 114.5(5) . . . . ?
N3 Co1 N2 C26 -170.3(3) . . . . ?
N3 Co1 N2 C28 14.3(3) . . . . ?
N3 Co1 N4 C61 166.8(3) . . . . ?
N3 Co1 N4 C58 -12.0(4) . . . . ?
N3 C31 C30 C32 -177.3(4) . . . . ?
N3 C31 C30 C28 3.3(7) . . . . ?
N3 C31 C48 C50 0.0(5) . . . . ?
N3 C49 C50 C48 0.8(5) . . . . ?
N3 C49 C51 C52 -178.5(4) . . . . ?
N3 C49 C51 C58 -0.6(7) . . . . ?
N4 Co1 N1 C62 -3.7(3) . . . . ?
N4 Co1 N1 C65 175.3(4) . . . . ?
N4 Co1 N2 C26 -67.3(6) . . . . ?
N4 Co1 N2 C28 117.4(5) . . . . ?
N4 Co1 N3 C31 -177.0(3) . . . . ?
N4 Co1 N3 C49 13.5(4) . . . . ?
N4 C61 C60 C59 0.1(6) . . . . ?
N4 C58 C51 C49 3.2(7) . . . . ?
N4 C58 C51 C52 -179.0(4) . . . . ?
N4 C58 C59 C60 -0.9(5) . . . . ?
C62 N1 C65 C25 170.1(4) . . . . ?
C62 N1 C65 C64 -2.7(5) . . . . ?
C62 C61 C60 C59 -177.0(5) . . . . ?
C62 C63 C64 C65 -0.4(5) . . . . ?
C36 C38 C41 C46 -35.8(5) . . . . ?
C36 C38 C41 C42 149.6(4) . . . . ?
C20 C21 C22 F8 179.3(4) . . . . ?
C20 C21 C22 C23 -1.1(7) . . . . ?
C20 C19 C24 F6 -179.5(4) . . . . ?
C20 C19 C24 C23 2.0(7) . . . . ?
C32 C33 C34 C35 -0.6(6) . . . . ?
C53 C52 C51 C49 64.3(6) . . . . ?
C53 C52 C51 C58 -113.7(5) . . . . ?
C53 C52 C57 F5 -179.5(4) . . . . ?
C53 C52 C57 C56 -0.1(6) . . . . ?
C53 C54 C55 F3 178.5(4) . . . . ?
C53 C54 C55 C56 -1.0(7) . . . . ?
C65 N1 C62 C61 -175.5(4) . . . . ?
C65 N1 C62 C63 2.4(5) . . . . ?
C65 C25 C26 N2 2.6(7) . . . . ?
C65 C25 C26 C27 -177.2(4) . . . . ?
C65 C25 C19 C20 105.9(5) . . . . ?
C65 C25 C19 C24 -76.2(6) . . . . ?
C37 O1 C46 C45 -149.1(4) . . . . ?
C37 O1 C46 C41 31.1(5) . . . . ?
C37 C36 C38 C41 36.2(5) . . . . ?
C37 C36 C38 C40 -79.7(5) . . . . ?
C37 C36 C38 C39 159.9(4) . . . . ?
C37 C36 C35 C34 1.6(6) . . . . ?
C37 C32 C33 C34 2.0(6) . . . . ?
C37 C32 C30 C31 -67.9(5) . . . . ?
C37 C32 C30 C28 111.5(4) . . . . ?
C61 N4 C58 C51 -173.0(4) . . . . ?
C61 N4 C58 C59 1.0(5) . . . . ?
C61 C62 C63 C64 175.9(5) . . . . ?
C13 P1 C7 C11 -5.7(4) . . . . ?
C13 P1 C7 C8 173.0(3) . . . . ?
C13 P1 C1 C2 71.8(4) . . . . ?
C13 P1 C1 C6 -105.3(4) . . . . ?
C13 C18 C17 C16 -1.0(7) . . . . ?
C13 C14 C15 C16 -1.0(7) . . . . ?
C25 C65 C64 C63 -169.5(5) . . . . ?
C25 C26 C27 C29 -179.8(4) . . . . ?
C25 C19 C24 F6 2.5(7) . . . . ?
C25 C19 C24 C23 -176.0(4) . . . . ?
C33 C32 C37 O1 179.4(3) . . . . ?
C33 C32 C37 C36 -1.7(6) . . . . ?
C33 C32 C30 C31 110.5(5) . . . . ?
C33 C32 C30 C28 -70.1(5) . . . . ?
C33 C34 C35 C36 -1.3(6) . . . . ?
C29 C28 C30 C32 -7.7(7) . . . . ?
C29 C28 C30 C31 171.6(4) . . . . ?
C26 N2 C28 C29 0.0(5) . . . . ?
C26 N2 C28 C30 176.9(4) . . . . ?
C26 C25 C19 C20 -70.6(5) . . . . ?
C26 C25 C19 C24 107.3(5) . . . . ?
C31 N3 C49 C50 -0.8(5) . . . . ?
C31 N3 C49 C51 178.6(4) . . . . ?
C31 C48 C50 C49 -0.5(5) . . . . ?
C21 C20 C19 C25 174.3(4) . . . . ?
C21 C20 C19 C24 -3.7(7) . . . . ?
C21 C22 C23 F7 179.7(5) . . . . ?
C21 C22 C23 C24 -0.5(8) . . . . ?
C63 C62 C61 N4 -178.2(5) . . . . ?
C63 C62 C61 C60 -1.2(10) . . . . ?
C28 N2 C26 C25 180.0(4) . . . . ?
C28 N2 C26 C27 -0.2(5) . . . . ?
C28 C29 C27 C26 -0.3(5) . . . . ?
C49 N3 C31 C30 -179.2(4) . . . . ?
C49 N3 C31 C48 0.5(5) . . . . ?
C30 C32 C37 O1 -2.1(5) . . . . ?
C30 C32 C37 C36 176.8(4) . . . . ?
C30 C32 C33 C34 -176.5(4) . . . . ?
C30 C31 C48 C50 179.7(4) . . . . ?
C52 C53 C54 F2 178.3(4) . . . . ?
C52 C53 C54 C55 -0.2(7) . . . . ?
C52 C57 C56 F4 -178.3(4) . . . . ?
C52 C57 C56 C55 -1.1(7) . . . . ?
C48 C31 C30 C32 3.1(7) . . . . ?
C48 C31 C30 C28 -176.3(4) . . . . ?
C50 C49 C51 C52 0.7(7) . . . . ?
C50 C49 C51 C58 178.6(4) . . . . ?
C58 N4 C61 C62 177.3(4) . . . . ?
C58 N4 C61 C60 -0.7(5) . . . . ?
C58 C59 C60 C61 0.5(6) . . . . ?
C54 C53 C52 C51 179.8(4) . . . . ?
C54 C53 C52 C57 0.8(6) . . . . ?
C54 C55 C56 F4 178.8(4) . . . . ?
C54 C55 C56 C57 1.7(7) . . . . ?
C38 C36 C37 O1 -5.4(6) . . . . ?
C38 C36 C37 C32 175.8(4) . . . . ?
C38 C36 C35 C34 -174.0(4) . . . . ?
C38 C41 C46 O1 4.2(6) . . . . ?
C38 C41 C46 C45 -175.6(4) . . . . ?
C38 C41 C42 C43 174.3(4) . . . . ?
C27 C29 C28 N2 0.2(5) . . . . ?
C27 C29 C28 C30 -176.6(4) . . . . ?
C64 C65 C25 C26 170.1(4) . . . . ?
C64 C65 C25 C19 -6.3(7) . . . . ?
C7 P1 C13 C18 -117.3(4) . . . . ?
C7 P1 C13 C14 62.6(4) . . . . ?
C7 P1 C1 C2 -178.1(4) . . . . ?
C7 P1 C1 C6 4.8(5) . . . . ?
C7 C11 C12 C10 -1.6(8) . . . . ?
C7 C8 C9 C10 0.9(8) . . . . ?
C51 C49 C50 C48 -178.6(4) . . . . ?
C51 C52 C57 F5 1.4(6) . . . . ?
C51 C52 C57 C56 -179.2(4) . . . . ?
C51 C58 C59 C60 172.1(5) . . . . ?
C59 C58 C51 C49 -169.1(5) . . . . ?
C59 C58 C51 C52 8.8(7) . . . . ?
C1 P1 C13 C18 -8.6(4) . . . . ?
C1 P1 C13 C14 171.3(4) . . . . ?
C1 P1 C7 C11 -114.8(4) . . . . ?
C1 P1 C7 C8 63.8(4) . . . . ?
C1 C2 C3 C4 0.7(8) . . . . ?
C1 C6 C5 C4 -0.4(9) . . . . ?
C35 C36 C37 O1 178.8(4) . . . . ?
C35 C36 C37 C32 -0.1(6) . . . . ?
C35 C36 C38 C41 -148.3(4) . . . . ?
C35 C36 C38 C40 95.8(5) . . . . ?
C35 C36 C38 C39 -24.6(6) . . . . ?
C19 C20 C21 F9 -178.6(4) . . . . ?
C19 C20 C21 C22 3.4(7) . . . . ?
C19 C25 C26 N2 179.0(4) . . . . ?
C19 C25 C26 C27 -0.8(6) . . . . ?
C19 C24 C23 F7 179.8(5) . . . . ?
C19 C24 C23 C22 0.1(8) . . . . ?
C45 C44 C43 C42 1.0(8) . . . . ?
C41 C42 C43 C44 0.3(8) . . . . ?
C18 C13 C14 C15 2.6(7) . . . . ?
C46 O1 C37 C36 -30.4(5) . . . . ?
C46 O1 C37 C32 148.5(4) . . . . ?
C46 C45 C44 C43 -2.0(7) . . . . ?
C46 C45 C47 O2 -177.8(4) . . . . ?
C46 C41 C42 C43 -0.5(7) . . . . ?
C44 C45 C46 O1 -178.0(4) . . . . ?
C44 C45 C46 C41 1.8(7) . . . . ?
C44 C45 C47 O2 1.2(7) . . . . ?
C11 C7 C8 C9 0.1(7) . . . . ?
C11 C12 C10 C9 2.6(8) . . . . ?
C47 C45 C46 O1 1.1(6) . . . . ?
C47 C45 C46 C41 -179.1(4) . . . . ?
C47 C45 C44 C43 178.9(4) . . . . ?
C57 C52 C51 C49 -116.7(5) . . . . ?
C57 C52 C51 C58 65.3(6) . . . . ?
C42 C41 C46 O1 179.2(4) . . . . ?
C42 C41 C46 C45 -0.5(6) . . . . ?
C8 C7 C11 C12 0.2(7) . . . . ?
C8 C9 C10 C12 -2.2(8) . . . . ?
C2 C1 C6 C5 1.3(8) . . . . ?
C2 C3 C4 C5 0.3(10) . . . . ?
C14 C13 C18 C17 -1.5(7) . . . . ?
C40 C38 C41 C46 80.9(5) . . . . ?
C40 C38 C41 C42 -93.7(5) . . . . ?
C15 C16 C17 C18 2.6(8) . . . . ?
C17 C16 C15 C14 -1.5(8) . . . . ?
C6 C1 C2 C3 -1.5(7) . . . . ?
C6 C5 C4 C3 -0.4(10) . . . . ?
C39 C38 C41 C46 -158.0(4) . . . . ?
C39 C38 C41 C42 27.3(6) . . . . ?

loop_
_platon_squeeze_void_nr
_platon_squeeze_void_average_x
_platon_squeeze_void_average_y
_platon_squeeze_void_average_z
_platon_squeeze_void_volume
_platon_squeeze_void_count_electrons
_platon_squeeze_void_content
1 0.109 0.046 0.315 126 22 ' '
2 -0.109 -0.046 0.685 126 22 ' '
3 0.109 0.454 0.815 125 22 ' '
4 -0.109 0.546 0.185 126 22 ' '
